data_7115849
loop_
_publ_author_name
'Hamish H.-M. Yeung'
'Monica Kosa'
'John M. Griffin'
'Clare P. Grey'
'Dan T. Major'
'Anthony K. Cheetham'

_publ_section_title
;
 Topotactic elimination of water across a C-C ligand bond in a dense 3-D
 metal-organic framework
;
_journal_name_full Chem.Commun.
_journal_page_first 13292
_journal_paper_doi 10.1039/C4cc06136E
_journal_volume 50
_journal_year 2014
_chemical_formula_moiety 'C4 H2.44 Li2 O4.22'
_chemical_formula_sum 'C4 H2.44 Li2 O4.22'
_chemical_formula_weight 131.90
_chemical_name_common 'Lithium malate : fumarate'
_chemical_name_systematic
;
 ?
;
_space_group_IT_number 146
_symmetry_cell_setting trigonal
_symmetry_space_group_name_Hall 'R 3'
_symmetry_space_group_name_H-M 'R 3 :H'
_atom_sites_solution_hydrogens geom
_atom_sites_solution_primary direct
_atom_sites_solution_secondary difmap
_audit_creation_method SHELXL-97
_cell_angle_alpha 90.00
_cell_angle_beta 90.00
_cell_angle_gamma 120.00
_cell_formula_units_Z 9
_cell_length_a 11.7600(6)
_cell_length_b 11.7600(6)
_cell_length_c 11.0689(7)
_cell_measurement_reflns_used 822
_cell_measurement_temperature 120.00(10)
_cell_measurement_theta_max 29.2281
_cell_measurement_theta_min 3.4579
_cell_volume 1325.71(13)
_computing_cell_refinement
;
CrysAlisPro, Agilent Technologies,
Version 1.171.35.21 (release 20-01-2012 CrysAlis171 .NET)
(compiled Jan 23 2012,18:06:46)
;
_computing_data_collection
;
CrysAlisPro, Agilent Technologies,
Version 1.171.35.21 (release 20-01-2012 CrysAlis171 .NET)
(compiled Jan 23 2012,18:06:46)
;
_computing_data_reduction
;
CrysAlisPro, Agilent Technologies,
Version 1.171.35.21 (release 20-01-2012 CrysAlis171 .NET)
(compiled Jan 23 2012,18:06:46)
;
_computing_molecular_graphics 'Diamond and Mercury'
_computing_structure_refinement 'SHELXL-97 (Sheldrick, 2008)'
_computing_structure_solution 'SHELXS (Sheldrick, 2008)'
_diffrn_ambient_temperature 120.00(10)
_diffrn_detector_area_resol_mean 16.1183
_diffrn_measured_fraction_theta_full 0.998
_diffrn_measured_fraction_theta_max 0.873
_diffrn_measurement_device_type 'Xcalibur, Eos, Gemini ultra'
_diffrn_measurement_method '\w scans'
_diffrn_radiation_monochromator graphite
_diffrn_radiation_source 'Enhance (Mo) X-ray Source'
_diffrn_radiation_type 'Mo K\a'
_diffrn_radiation_wavelength 0.7107
_diffrn_reflns_av_R_equivalents 0.0184
_diffrn_reflns_av_sigmaI/netI 0.0361
_diffrn_reflns_limit_h_max 14
_diffrn_reflns_limit_h_min -13
_diffrn_reflns_limit_k_max 14
_diffrn_reflns_limit_k_min -14
_diffrn_reflns_limit_l_max 15
_diffrn_reflns_limit_l_min -11
_diffrn_reflns_number 2127
_diffrn_reflns_theta_full 25.00
_diffrn_reflns_theta_max 29.29
_diffrn_reflns_theta_min 3.46
_exptl_absorpt_coefficient_mu 0.128
_exptl_absorpt_correction_T_max 1.00000
_exptl_absorpt_correction_T_min 0.80749
_exptl_absorpt_correction_type multi-scan
_exptl_absorpt_process_details
;
CrysAlisPro, Agilent Technologies,
Version 1.171.35.21 (release 20-01-2012 CrysAlis171 .NET)
(compiled Jan 23 2012,18:06:46)
Empirical absorption correction using spherical harmonics,
 implemented in SCALE3 ABSPACK scaling algorithm.
;
_exptl_crystal_colour colourless
_exptl_crystal_density_diffrn 1.487
_exptl_crystal_density_method 'not measured'
_exptl_crystal_description block
_exptl_crystal_F_000 596
_exptl_crystal_size_max 0.2
_exptl_crystal_size_mid 0.2
_exptl_crystal_size_min 0.2
_refine_diff_density_max 0.221
_refine_diff_density_min -0.221
_refine_diff_density_rms 0.048
_refine_ls_abs_structure_details 'Flack H D (1983), Acta Cryst. A39, 876-881'
_refine_ls_abs_structure_Flack -2(4)
_refine_ls_extinction_method none
_refine_ls_goodness_of_fit_ref 1.033
_refine_ls_hydrogen_treatment constr
_refine_ls_matrix_type full
_refine_ls_number_parameters 113
_refine_ls_number_reflns 1273
_refine_ls_number_restraints 4
_refine_ls_restrained_S_all 1.042
_refine_ls_R_factor_all 0.0588
_refine_ls_R_factor_gt 0.0425
_refine_ls_shift/su_max 0.000
_refine_ls_shift/su_mean 0.000
_refine_ls_structure_factor_coef Fsqd
_refine_ls_weighting_details 'calc w=1/[\s^2^(Fo^2^)+(0.0677P)^2^+0.5189P] where P=(Fo^2^+2Fc^2^)/3'
_refine_ls_weighting_scheme calc
_refine_ls_wR_factor_gt 0.1084
_refine_ls_wR_factor_ref 0.1236
_reflns_number_gt 994
_reflns_number_total 1273
_reflns_threshold_expression >2\s(I)
_cod_data_source_file c4cc06136e2.cif
_cod_data_source_block exp_2891
_cod_original_sg_symbol_H-M 'R 3'
_cod_database_code 7115849

loop_
_symmetry_equiv_pos_as_xyz
'x, y, z'
'-y, x-y, z'
'-x+y, -x, z'
'x+2/3, y+1/3, z+1/3'
'-y+2/3, x-y+1/3, z+1/3'
'-x+y+2/3, -x+1/3, z+1/3'
'x+1/3, y+2/3, z+2/3'
'-y+1/3, x-y+2/3, z+2/3'
'-x+y+1/3, -x+2/3, z+2/3'

loop_
_atom_site_label
_atom_site_type_symbol
_atom_site_fract_x
_atom_site_fract_y
_atom_site_fract_z
_atom_site_U_iso_or_equiv
_atom_site_adp_type
_atom_site_occupancy
_atom_site_symmetry_multiplicity
_atom_site_calc_flag
_atom_site_refinement_flags
_atom_site_disorder_assembly
_atom_site_disorder_group
O2 O 0.4646(4) 0.0927(4) 0.9198(3) 0.0311(8) Uani 1 1 d . A .
O1 O 0.4339(5) 0.2343(4) 0.8138(3) 0.0325(9) Uani 1 1 d . . .
C1 C 0.4274(6) 0.1736(6) 0.9093(5) 0.0308(12) Uani 1 1 d D . .
Li1 Li 0.4226(10) -0.0773(10) 0.9843(8) 0.030(2) Uani 1 1 d . . .
C2A C 0.3552(10) 0.2015(8) 1.0108(8) 0.039(2) Uani 0.772(8) 1 d P A 1
H2A H 0.3395 0.2709 0.9996 0.046 Uiso 0.772(8) 1 calc PR A 1
Li2 Li 0.5814(11) 0.0792(10) 0.7955(10) 0.035(2) Uani 1 1 d . . .
C3A C 0.3153(11) 0.1368(10) 1.1088(8) 0.045(2) Uani 0.772(8) 1 d P A 1
H3A H 0.3345 0.0699 1.1209 0.055 Uiso 0.772(8) 1 calc PR A 1
C4 C 0.2424(6) 0.1583(6) 1.2039(5) 0.0306(12) Uani 1 1 d D . .
O3 O 0.2025(4) 0.2405(4) 1.1949(3) 0.0310(8) Uani 1 1 d . . .
O4 O 0.2335(5) 0.0976(4) 1.3001(3) 0.0327(9) Uani 1 1 d . . .
C3 C 0.269(3) 0.128(3) 1.0730(19) 0.036(3) Uani 0.228(8) 1 d PD A 2
H3A H 0.2409 0.0349 1.0668 0.044 Uiso 0.228(8) 1 calc PR A 2
H3B H 0.2182 0.1465 1.0160 0.044 Uiso 0.228(8) 1 calc PR A 2
C2 C 0.412(3) 0.207(3) 1.0402(18) 0.036(3) Uani 0.228(8) 1 d PD A 2
H2 H 0.4273 0.2965 1.0340 0.044 Uiso 0.228(8) 1 calc PR A 2
O5 O 0.4899(13) 0.2152(18) 1.1307(11) 0.090(6) Uani 0.228(8) 1 d P A 2
H5 H 0.4457 0.1640 1.1843 0.136 Uiso 0.228(8) 1 calc PR A 2

loop_
_atom_site_aniso_label
_atom_site_aniso_U_11
_atom_site_aniso_U_22
_atom_site_aniso_U_33
_atom_site_aniso_U_23
_atom_site_aniso_U_13
_atom_site_aniso_U_12
O2 0.033(2) 0.028(2) 0.032(2) 0.0062(17) 0.0056(18) 0.0146(19)
O1 0.042(2) 0.028(2) 0.031(2) 0.0007(16) -0.0021(18) 0.0200(19)
C1 0.032(3) 0.028(3) 0.028(3) 0.001(2) 0.012(2) 0.012(2)
Li1 0.027(5) 0.037(5) 0.024(5) 0.002(4) 0.004(4) 0.014(4)
C2A 0.063(6) 0.031(3) 0.040(4) 0.015(3) 0.028(4) 0.037(4)
Li2 0.035(5) 0.030(5) 0.040(5) 0.009(4) 0.000(4) 0.016(4)
C3A 0.065(6) 0.065(5) 0.028(4) 0.015(4) 0.005(4) 0.048(5)
C4 0.036(3) 0.022(3) 0.030(3) -0.001(2) 0.002(2) 0.012(2)
O3 0.037(2) 0.032(2) 0.027(2) 0.0001(17) 0.0008(18) 0.018(2)
O4 0.043(2) 0.030(2) 0.027(2) 0.0007(16) 0.0058(18) 0.0191(19)
C3 0.040(7) 0.039(4) 0.040(5) 0.001(4) -0.003(4) 0.027(5)
C2 0.040(7) 0.039(4) 0.040(5) 0.001(4) -0.003(4) 0.027(5)
O5 0.064(8) 0.166(17) 0.052(8) -0.014(8) 0.000(6) 0.065(10)

loop_
_atom_type_symbol
_atom_type_description
_atom_type_scat_dispersion_real
_atom_type_scat_dispersion_imag
_atom_type_scat_source
C C 0.0033 0.0016 'International Tables Vol C Tables 4.2.6.8 and 6.1.1.4'
H H 0.0000 0.0000 'International Tables Vol C Tables 4.2.6.8 and 6.1.1.4'
Li Li -0.0003 0.0001 'International Tables Vol C Tables 4.2.6.8 and 6.1.1.4'
O O 0.0106 0.0060 'International Tables Vol C Tables 4.2.6.8 and 6.1.1.4'

loop_
_geom_angle_atom_site_label_1
_geom_angle_atom_site_label_2
_geom_angle_atom_site_label_3
_geom_angle
_geom_angle_site_symmetry_1
_geom_angle_site_symmetry_3
C1 O2 Li1 145.3(5) . .
C1 O2 Li2 121.1(5) . .
Li1 O2 Li2 90.1(4) . .
C1 O1 Li2 127.6(5) . 3_665
C1 O1 Li1 126.5(5) . 8_544
Li2 O1 Li1 105.2(6) 3_665 8_544
O2 C1 O1 124.9(5) . .
O2 C1 C2 103.8(13) . .
O1 C1 C2 129.1(13) . .
O2 C1 C2A 122.8(6) . .
O1 C1 C2A 112.1(6) . .
C2 C1 C2A 27.1(10) . .
O1 Li1 O4 106.1(5) 6 8_544
O1 Li1 O2 122.8(5) 6 .
O4 Li1 O2 109.0(5) 8_544 .
O1 Li1 O3 112.7(5) 6 7_544
O4 Li1 O3 115.8(5) 8_544 7_544
O2 Li1 O3 90.3(4) . 7_544
O1 Li1 Li2 130.6(4) 6 .
O4 Li1 Li2 123.1(3) 8_544 .
O2 Li1 Li2 45.9(3) . .
O3 Li1 Li2 44.5(3) 7_544 .
O1 Li1 Li2 37.2(2) 6 5_545
O4 Li1 Li2 119.1(6) 8_544 5_545
O2 Li1 Li2 131.3(5) . 5_545
O3 Li1 Li2 76.0(4) 7_544 5_545
Li2 Li1 Li2 106.6(3) . 5_545
O1 Li1 Li2 71.1(3) 6 6
O4 Li1 Li2 36.6(4) 8_544 6
O2 Li1 Li2 121.1(5) . 6
O3 Li1 Li2 141.2(6) 7_544 6
Li2 Li1 Li2 157.4(3) . 6
Li2 Li1 Li2 95.3(5) 5_545 6
C3A C2A C1 124.9(5) . .
O1 Li2 O4 108.0(5) 2_655 6_554
O1 Li2 O3 110.4(5) 2_655 7_544
O4 Li2 O3 122.1(6) 6_554 7_544
O1 Li2 O2 115.8(6) 2_655 .
O4 Li2 O2 111.0(6) 6_554 .
O3 Li2 O2 88.9(4) 7_544 .
O1 Li2 Li1 123.0(4) 2_655 .
O4 Li2 Li1 128.8(4) 6_554 .
O3 Li2 Li1 44.9(3) 7_544 .
O2 Li2 Li1 44.0(3) . .
O1 Li2 Li1 37.6(4) 2_655 9_654
O4 Li2 Li1 72.4(3) 6_554 9_654
O3 Li2 Li1 121.9(5) 7_544 9_654
O2 Li2 Li1 142.5(6) . 9_654
Li1 Li2 Li1 157.8(3) . 9_654
O1 Li2 Li1 119.2(5) 2_655 8_544
O4 Li2 Li1 36.5(2) 6_554 8_544
O3 Li2 Li1 130.1(5) 7_544 8_544
O2 Li2 Li1 75.3(4) . 8_544
Li1 Li2 Li1 105.8(3) . 8_544
Li1 Li2 Li1 95.9(5) 9_654 8_544
C2A C3A C4 125.7(5) . .
O4 C4 O3 122.7(5) . .
O4 C4 C3A 113.7(6) . .
O3 C4 C3A 123.3(6) . .
O4 C4 C3 128.5(13) . .
O3 C4 C3 107.3(12) . .
C3A C4 C3 24.0(10) . .
C4 O3 Li2 143.1(5) . 4_455
C4 O3 Li1 122.6(5) . 4_455
Li2 O3 Li1 90.6(5) 4_455 4_455
C4 O4 Li1 126.9(5) . 6
C4 O4 Li2 125.4(5) . 8_545
Li1 O4 Li2 106.8(5) 6 8_545
C2 C3 C4 111.9(16) . .
O5 C2 C3 112.3(19) . .
O5 C2 C1 125(2) . .
C3 C2 C1 107.8(15) . .

loop_
_geom_bond_atom_site_label_1
_geom_bond_atom_site_label_2
_geom_bond_distance
_geom_bond_site_symmetry_2
O2 C1 1.236(7) .
O2 Li1 1.939(10) .
O2 Li2 2.005(12) .
O1 C1 1.257(8) .
O1 Li2 1.917(12) 3_665
O1 Li1 1.934(10) 8_544
C1 C2 1.535(17) .
C1 C2A 1.540(8) .
Li1 O1 1.934(10) 6
Li1 O4 1.938(11) 8_544
Li1 O3 1.973(11) 7_544
Li1 Li2 2.793(5) .
Li1 Li2 3.059(16) 5_545
Li1 Li2 3.117(16) 6
C2A C3A 1.273(6) .
Li2 O1 1.917(12) 2_655
Li2 O4 1.943(11) 6_554
Li2 O3 1.957(10) 7_544
Li2 Li1 3.059(16) 9_654
Li2 Li1 3.117(16) 8_544
C3A C4 1.458(9) .
C4 O4 1.257(8) .
C4 O3 1.272(7) .
C4 C3 1.564(16) .
O3 Li2 1.957(10) 4_455
O3 Li1 1.973(11) 4_455
O4 Li1 1.938(11) 6
O4 Li2 1.943(11) 8_545
C3 C2 1.504(15) .
C2 O5 1.32(3) .

loop_
_geom_torsion_atom_site_label_1
_geom_torsion_atom_site_label_2
_geom_torsion_atom_site_label_3
_geom_torsion_atom_site_label_4
_geom_torsion
_geom_torsion_site_symmetry_1
_geom_torsion_site_symmetry_4
Li1 O2 C1 O1 -136.2(7) . .
Li2 O2 C1 O1 15.2(9) . .
Li1 O2 C1 C2 59.2(17) . .
Li2 O2 C1 C2 -149.4(13) . .
Li1 O2 C1 C2A 37.9(13) . .
Li2 O2 C1 C2A -170.7(7) . .
Li2 O1 C1 O2 -132.9(7) 3_665 .
Li1 O1 C1 O2 35.4(11) 8_544 .
Li2 O1 C1 C2 27.7(18) 3_665 .
Li1 O1 C1 C2 -164.0(16) 8_544 .
Li2 O1 C1 C2A 52.5(9) 3_665 .
Li1 O1 C1 C2A -139.3(6) 8_544 .
C1 O2 Li1 O1 -87.1(10) . 6
Li2 O2 Li1 O1 117.1(5) . 6
C1 O2 Li1 O4 37.7(11) . 8_544
Li2 O2 Li1 O4 -118.1(4) . 8_544
C1 O2 Li1 O3 155.3(8) . 7_544
Li2 O2 Li1 O3 -0.5(6) . 7_544
C1 O2 Li1 Li2 155.8(11) . .
C1 O2 Li1 Li2 -133.1(9) . 5_545
Li2 O2 Li1 Li2 71.1(5) . 5_545
C1 O2 Li1 Li2 -0.7(11) . 6
Li2 O2 Li1 Li2 -156.5(2) . 6
O2 C1 C2A C3A -7.4(12) . .
O1 C1 C2A C3A 167.4(7) . .
C2 C1 C2A C3A -58(3) . .
C1 O2 Li2 O1 84.1(7) . 2_655
Li1 O2 Li2 O1 -111.7(5) . 2_655
C1 O2 Li2 O4 -39.5(7) . 6_554
Li1 O2 Li2 O4 124.7(4) . 6_554
C1 O2 Li2 O3 -163.7(5) . 7_544
Li1 O2 Li2 O3 0.5(6) . 7_544
C1 O2 Li2 Li1 -164.2(7) . .
C1 O2 Li2 Li1 48.8(10) . 9_654
Li1 O2 Li2 Li1 -147.1(6) . 9_654
C1 O2 Li2 Li1 -31.5(6) . 8_544
Li1 O2 Li2 Li1 132.7(4) . 8_544
O1 Li1 Li2 O1 -5.0(5) 6 2_655
O4 Li1 Li2 O1 179.1(8) 8_544 2_655
O2 Li1 Li2 O1 94.3(7) . 2_655
O3 Li1 Li2 O1 -86.4(6) 7_544 2_655
Li2 Li1 Li2 O1 -37.9(3) 5_545 2_655
Li2 Li1 Li2 O1 157.1(10) 6 2_655
O1 Li1 Li2 O4 -179.4(8) 6 6_554
O4 Li1 Li2 O4 4.7(4) 8_544 6_554
O2 Li1 Li2 O4 -80.1(6) . 6_554
O3 Li1 Li2 O4 99.2(7) 7_544 6_554
Li2 Li1 Li2 O4 147.7(7) 5_545 6_554
Li2 Li1 Li2 O4 -17.3(8) 6 6_554
O1 Li1 Li2 O3 81.4(6) 6 7_544
O4 Li1 Li2 O3 -94.5(6) 8_544 7_544
O2 Li1 Li2 O3 -179.3(9) . 7_544
Li2 Li1 Li2 O3 48.5(6) 5_545 7_544
Li2 Li1 Li2 O3 -116.5(11) 6 7_544
O1 Li1 Li2 O2 -99.3(7) 6 .
O4 Li1 Li2 O2 84.8(6) 8_544 .
O3 Li1 Li2 O2 179.3(9) 7_544 .
Li2 Li1 Li2 O2 -132.2(5) 5_545 .
Li2 Li1 Li2 O2 62.8(7) 6 .
O1 Li1 Li2 Li1 19.7(8) 6 9_654
O4 Li1 Li2 Li1 -156.2(11) 8_544 9_654
O2 Li1 Li2 Li1 119.0(11) . 9_654
O3 Li1 Li2 Li1 -61.7(7) 7_544 9_654
Li2 Li1 Li2 Li1 -13.2(7) 5_545 9_654
Li2 Li1 Li2 Li1 -178.2(15) 6 9_654
O1 Li1 Li2 Li1 -147.0(7) 6 8_544
O4 Li1 Li2 Li1 37.1(3) 8_544 8_544
O2 Li1 Li2 Li1 -47.7(5) . 8_544
O3 Li1 Li2 Li1 131.6(5) 7_544 8_544
Li2 Li1 Li2 Li1 -179.8(5) 5_545 8_544
Li2 Li1 Li2 Li1 15.1(7) 6 8_544
C1 C2A C3A C4 -177.5(12) . .
C2A C3A C4 O4 -168.6(7) . .
C2A C3A C4 O3 4.9(12) . .
C2A C3A C4 C3 58(3) . .
O4 C4 O3 Li2 137.7(7) . 4_455
C3A C4 O3 Li2 -35.2(12) . 4_455
C3 C4 O3 Li2 -55.0(17) . 4_455
O4 C4 O3 Li1 -13.2(9) . 4_455
C3A C4 O3 Li1 173.9(8) . 4_455
C3 C4 O3 Li1 154.0(13) . 4_455
O3 C4 O4 Li1 132.0(6) . 6
C3A C4 O4 Li1 -54.4(9) . 6
C3 C4 O4 Li1 -32.3(18) . 6
O3 C4 O4 Li2 -35.9(10) . 8_545
C3A C4 O4 Li2 137.6(6) . 8_545
C3 C4 O4 Li2 159.8(16) . 8_545
O4 C4 C3 C2 -95.8(16) . .
O3 C4 C3 C2 97.9(14) . .
C3A C4 C3 C2 -38(3) . .
C4 C3 C2 O5 41.1(19) . .
C4 C3 C2 C1 -178(2) . .
O2 C1 C2 O5 36(3) . .
O1 C1 C2 O5 -128(2) . .
C2A C1 C2 O5 174(6) . .
O2 C1 C2 C3 -99.0(13) . .
O1 C1 C2 C3 97.3(16) . .
C2A C1 C2 C3 39(2) . .
